data_7055458
loop_
_publ_author_name
'Lahoud, Marcelo G.'
'Muniz, Elaine C.'
'Arroyos, Guilherme'
'F\'avaro, Marcelo A.'
'Davolos, Marian R.'
'D'Vries, Richard F.'
'Ellena, Javier'
'Freitas, Rafael S.'
'Arrighi, Everton'
'Frem, Regina C. G.'

_publ_section_title
;
 Rare earth coordination dinuclear compounds constructed from
 3,5-dicarboxypyrazolate and succinate intermetallic bridges
;
_journal_issue 6
_journal_name_full 'New J. Chem.'
_journal_page_first 5338
_journal_paper_doi 10.1039/C6NJ00140H
_journal_volume 40
_journal_year 2016
_chemical_formula_moiety '2(C14 H24 N4 O20 Yb2), 1.5(H4 O2)'
_chemical_formula_sum 'C28 H54 N8 O43 Yb4'
_chemical_formula_weight 1882.95
_space_group_crystal_system triclinic
_space_group_IT_number 2
_space_group_name_Hall '-P 1'
_space_group_name_H-M_alt 'P -1'
_symmetry_space_group_name_Hall '-P 1'
_symmetry_space_group_name_H-M 'P -1'
_atom_sites_solution_hydrogens mixed
_audit_creation_date 2015-11-27
_audit_creation_method
;
Olex2 1.2
(compiled 2015.09.30 svn.r3233 for OlexSys, GUI svn.r5103)
;
_audit_update_record
;
2015-11-30 deposited with the CCDC.
2016-04-08 downloaded from the CCDC.
;
_cell_angle_alpha 73.850(2)
_cell_angle_beta 70.201(2)
_cell_angle_gamma 64.115(2)
_cell_formula_units_Z 1
_cell_length_a 10.3050(4)
_cell_length_b 11.5990(4)
_cell_length_c 13.7310(6)
_cell_measurement_reflns_used 15262
_cell_measurement_temperature 293(2)
_cell_measurement_theta_max 26.73
_cell_measurement_theta_min 2.91
_cell_volume 1372.74(10)
_computing_molecular_graphics 'Olex2 (Dolomanov et al., 2009)'
_computing_publication_material 'Olex2 (Dolomanov et al., 2009)'
_computing_structure_refinement 'ShelXL (Sheldrick, 2015)'
_diffrn_ambient_temperature 293.15
_diffrn_detector_area_resol_mean 9
_diffrn_measured_fraction_theta_full 0.998
_diffrn_measured_fraction_theta_max 0.985
_diffrn_measurement_device_type KappaCCD
_diffrn_measurement_method 'CCD rotation images, thick slices'
_diffrn_radiation_type MoK\a
_diffrn_radiation_wavelength 0.71073
_diffrn_reflns_av_R_equivalents 0.1170
_diffrn_reflns_av_unetI/netI 0.0623
_diffrn_reflns_Laue_measured_fraction_full 0.998
_diffrn_reflns_Laue_measured_fraction_max 0.985
_diffrn_reflns_limit_h_max 12
_diffrn_reflns_limit_h_min -12
_diffrn_reflns_limit_k_max 14
_diffrn_reflns_limit_k_min -14
_diffrn_reflns_limit_l_max 16
_diffrn_reflns_limit_l_min -16
_diffrn_reflns_number 38575
_diffrn_reflns_point_group_measured_fraction_full 0.998
_diffrn_reflns_point_group_measured_fraction_max 0.985
_diffrn_reflns_theta_full 25.242
_diffrn_reflns_theta_max 25.826
_diffrn_reflns_theta_min 3.086
_diffrn_source 'Enraf Nonius FR590'
_exptl_absorpt_coefficient_mu 6.870
_exptl_absorpt_correction_T_max 0.688
_exptl_absorpt_correction_T_min 0.426
_exptl_absorpt_correction_type gaussian
_exptl_absorpt_process_details
;
P. Coppens, L. Leiserowitz, D Rabinovich, Acta Cryst.
   (1965), 18, 1035-1038
;
_exptl_crystal_colour colourless
_exptl_crystal_colour_primary colourless
_exptl_crystal_density_diffrn 2.278
_exptl_crystal_description prism
_exptl_crystal_F_000 902
_exptl_crystal_size_max 0.42
_exptl_crystal_size_mid 0.3
_exptl_crystal_size_min 0.18
_refine_diff_density_max 2.696
_refine_diff_density_min -1.513
_refine_diff_density_rms 0.212
_refine_ls_extinction_method none
_refine_ls_goodness_of_fit_ref 0.870
_refine_ls_hydrogen_treatment constr
_refine_ls_matrix_type full
_refine_ls_number_parameters 387
_refine_ls_number_reflns 5216
_refine_ls_number_restraints 0
_refine_ls_restrained_S_all 0.870
_refine_ls_R_factor_all 0.0538
_refine_ls_R_factor_gt 0.0382
_refine_ls_shift/su_max 0.000
_refine_ls_shift/su_mean 0.000
_refine_ls_structure_factor_coef Fsqd
_refine_ls_weighting_details 'w=1/[\s^2^(Fo^2^)] where P=(Fo^2^+2Fc^2^)/3'
_refine_ls_weighting_scheme calc
_refine_ls_wR_factor_gt 0.0887
_refine_ls_wR_factor_ref 0.0926
_reflns_Friedel_coverage 0.000
_reflns_number_gt 3802
_reflns_number_total 5216
_reflns_threshold_expression 'I > 2\s(I)'
_cod_data_source_file c6nj00140h2.cif
_cod_data_source_block Ybsuc
_cod_depositor_comments 'Adding full bibliography for 7055457--7055469.cif.'
_cod_database_code 7055458
_shelx_space_group_comment
;
The symmetry employed for this shelxl refinement is uniquely defined
by the following loop, which should always be used as a source of
symmetry information in preference to the above space-group names.
They are only intended as comments.
;
_shelx_estimated_absorpt_t_max 0.371
_shelx_estimated_absorpt_t_min 0.160
_olex2_refinement_description
;
1. Fixed Uiso
 At 1.2 times of:
  All C(H) groups, All C(H,H) groups, All N(H) groups
 At 1.5 times of:
  All O(H,H) groups
2. Others
 Fixed Sof: O1W(0.5) H1WA(0.5) H1WB(0.5)
3.a Riding coordinates:
 O5(H5A,H5B), O8(H8A,H8B), O11(H11A,H11B), C18(H18A,H18B), C19(H19A,H19B),
 O1W(H1WA,H1WB)
3.b Free rotating group:
 O2W(H2WA,H2WB)
3.c Rotating group:
 O6(H6A,H6B), O7(H7A,H7B), O12(H12A,H12B), O13(H13A,H13B), O14(H14A,H14B)
3.d Aromatic/amide H refined with riding coordinates:
 N1'(H1'), N1(H1), C3'(H3'), C3(H3)
;
_shelx_shelxl_version_number 2014/7
_olex2_submission_special_instructions 'No special instructions were received'

loop_
_space_group_symop_operation_xyz
'x, y, z'
'-x, -y, -z'

loop_
_atom_site_label
_atom_site_type_symbol
_atom_site_fract_x
_atom_site_fract_y
_atom_site_fract_z
_atom_site_U_iso_or_equiv
_atom_site_adp_type
_atom_site_occupancy
_atom_site_site_symmetry_order
_atom_site_calc_flag
_atom_site_refinement_flags_posn
_atom_site_refinement_flags_occupancy
Yb1 Yb -0.09965(3) 0.54930(3) 0.29632(2) 0.03557(11) Uani 1 1 d . .
Yb2 Yb 0.27107(3) -0.09393(3) 0.20016(2) 0.03691(11) Uani 1 1 d . .
O1 O -0.1257(6) 0.5231(4) 0.1423(4) 0.0470(12) Uani 1 1 d . .
O1' O -0.3611(5) 0.5732(4) 0.3372(4) 0.0443(12) Uani 1 1 d . .
O2 O -0.2790(7) 0.5305(5) 0.0519(5) 0.0734(18) Uani 1 1 d . .
O2' O -0.5410(5) 0.4890(4) 0.3781(4) 0.0488(12) Uani 1 1 d . .
O3' O -0.1560(7) -0.0782(5) 0.4251(5) 0.0781(19) Uani 1 1 d . .
O3 O -0.1498(6) -0.0392(4) 0.1178(4) 0.0487(12) Uani 1 1 d . .
O4 O 0.0758(5) -0.1213(4) 0.1555(4) 0.0432(11) Uani 1 1 d . .
O4' O 0.0753(6) -0.0686(4) 0.3549(4) 0.0466(12) Uani 1 1 d . .
O5 O 0.0721(6) 0.6327(5) 0.1557(4) 0.0566(14) Uani 1 1 d . .
H5A H 0.0796 0.7215 0.1315 0.085 Uiso 1 1 d R .
H5B H 0.1668 0.6042 0.1175 0.085 Uiso 1 1 d R .
O6 O -0.2521(6) 0.7693(4) 0.2458(4) 0.0533(13) Uani 1 1 d . .
H6A H -0.3208 0.7738 0.2173 0.080 Uiso 1 1 d GR .
H6B H -0.1963 0.8116 0.1983 0.080 Uiso 1 1 d GR .
O7 O -0.0134(6) 0.6833(5) 0.3584(4) 0.0568(14) Uani 1 1 d . .
H7A H 0.0172 0.6419 0.4151 0.085 Uiso 1 1 d GR .
H7B H -0.0870 0.7561 0.3728 0.085 Uiso 1 1 d GR .
O8 O -0.2195(6) 0.5703(5) 0.4746(4) 0.0582(15) Uani 1 1 d . .
H8A H -0.2985 0.5418 0.5132 0.087 Uiso 1 1 d R .
H8B H -0.1817 0.5928 0.5228 0.087 Uiso 1 1 d R .
O9 O 0.1015(5) 0.4145(4) 0.3823(4) 0.0464(12) Uani 1 1 d . .
O10 O 0.1424(5) 0.3714(4) 0.2231(4) 0.0437(11) Uani 1 1 d . .
O11 O 0.3007(6) -0.3179(5) 0.2390(4) 0.0598(15) Uani 1 1 d . .
H11A H 0.2403 -0.3303 0.2169 0.090 Uiso 1 1 d R .
H11B H 0.3078 -0.3697 0.2996 0.090 Uiso 1 1 d R .
O12 O 0.3356(5) -0.0923(5) 0.0177(4) 0.0507(13) Uani 1 1 d . .
H12A H 0.4008 -0.0512 -0.0192 0.076 Uiso 1 1 d GR .
H12B H 0.2525 -0.0492 -0.0080 0.076 Uiso 1 1 d GR .
O13 O 0.5536(6) -0.2250(5) 0.1279(4) 0.0656(15) Uani 1 1 d . .
H13A H 0.5906 -0.1865 0.0634 0.098 Uiso 1 1 d GR .
H13B H 0.5675 -0.3054 0.1218 0.098 Uiso 1 1 d GR .
O14 O 0.3944(6) -0.1922(5) 0.3398(4) 0.0542(13) Uani 1 1 d . .
H14A H 0.4404 -0.1443 0.3439 0.081 Uiso 1 1 d GR .
H14B H 0.4637 -0.2712 0.3290 0.081 Uiso 1 1 d GR .
O15 O 0.2646(6) 0.0783(4) 0.2831(4) 0.0492(12) Uani 1 1 d . .
O16 O 0.4172(6) 0.0450(5) 0.1246(4) 0.0533(13) Uani 1 1 d . .
N1' N -0.0575(6) 0.2037(5) 0.3724(4) 0.0394(13) Uani 1 1 d . .
H1' H 0.0367 0.1716 0.3676 0.047 Uiso 1 1 calc R .
N1 N 0.0348(6) 0.2509(5) 0.1287(4) 0.0399(13) Uani 1 1 d . .
H1 H 0.0903 0.2845 0.1355 0.048 Uiso 1 1 calc R .
N2' N -0.1432(6) 0.3339(5) 0.3632(4) 0.0403(13) Uani 1 1 d . .
N2 N 0.0725(6) 0.1202(5) 0.1380(4) 0.0394(13) Uani 1 1 d . .
C1 C -0.1752(8) 0.4702(7) 0.1000(5) 0.0440(17) Uani 1 1 d . .
C1' C -0.0686(8) -0.0177(7) 0.3912(5) 0.0423(17) Uani 1 1 d . .
C2' C -0.1414(7) 0.1304(6) 0.3903(5) 0.0394(16) Uani 1 1 d . .
C2 C -0.1042(8) 0.3231(6) 0.1067(5) 0.0396(16) Uani 1 1 d . .
C3' C -0.2894(8) 0.2160(6) 0.3969(5) 0.0415(16) Uani 1 1 d . .
H3' H -0.3722 0.1954 0.4103 0.050 Uiso 1 1 calc R .
C3 C -0.1577(8) 0.2345(6) 0.1000(5) 0.0410(16) Uani 1 1 d . .
H3 H -0.2466 0.2524 0.0848 0.049 Uiso 1 1 calc R .
C4 C -0.0454(8) 0.1100(7) 0.1216(5) 0.0407(16) Uani 1 1 d . .
C4' C -0.2855(8) 0.3417(6) 0.3788(5) 0.0377(16) Uani 1 1 d . .
C5' C -0.4055(8) 0.4765(7) 0.3651(5) 0.0409(16) Uani 1 1 d . .
C5 C -0.0399(8) -0.0261(6) 0.1319(5) 0.0380(16) Uani 1 1 d . .
C17 C 0.3698(8) 0.1009(7) 0.2070(6) 0.0440(17) Uani 1 1 d . .
C18 C 0.4416(8) 0.1899(7) 0.2104(6) 0.0504(19) Uani 1 1 d . .
H18A H 0.5434 0.1375 0.2174 0.060 Uiso 1 1 d R .
H18B H 0.4443 0.2534 0.1461 0.060 Uiso 1 1 d R .
C19 C 0.3524(8) 0.2686(7) 0.3046(6) 0.0505(19) Uani 1 1 d . .
H19A H 0.4045 0.3218 0.3043 0.061 Uiso 1 1 d R .
H19B H 0.3536 0.2038 0.3683 0.061 Uiso 1 1 d R .
C20 C 0.1902(8) 0.3544(6) 0.3033(6) 0.0405(16) Uani 1 1 d . .
O1W O 0.4325(16) 0.5394(15) 0.0582(12) 0.107(5) Uani 0.5 1 d . P
H1WA H 0.5216 0.5374 0.0427 0.161 Uiso 0.5 1 d R P
H1WB H 0.4245 0.5104 0.0104 0.161 Uiso 0.5 1 d R P
O2W O 0.4348(11) 0.0742(11) 0.5845(7) 0.125(3) Uani 1 1 d . .
H2WA H 0.4040 0.0424 0.6493 0.187 Uiso 1 1 d G .
H2WB H 0.3692 0.0926 0.5506 0.187 Uiso 1 1 d G .

loop_
_atom_site_aniso_label
_atom_site_aniso_U_11
_atom_site_aniso_U_22
_atom_site_aniso_U_33
_atom_site_aniso_U_23
_atom_site_aniso_U_13
_atom_site_aniso_U_12
Yb1 0.03642(19) 0.03430(18) 0.03903(19) -0.00407(13) -0.01347(14) -0.01408(14)
Yb2 0.03753(19) 0.03560(19) 0.04033(19) -0.00375(14) -0.01457(14) -0.01396(14)
O1 0.057(3) 0.040(3) 0.050(3) -0.008(2) -0.020(2) -0.018(3)
O1' 0.044(3) 0.036(3) 0.060(3) -0.007(2) -0.010(2) -0.024(2)
O2 0.089(4) 0.038(3) 0.117(5) -0.010(3) -0.075(4) -0.010(3)
O2' 0.037(3) 0.043(3) 0.066(3) -0.003(2) -0.016(2) -0.016(2)
O3' 0.053(4) 0.048(3) 0.126(5) -0.022(3) -0.001(4) -0.025(3)
O3 0.052(3) 0.043(3) 0.061(3) 0.001(2) -0.029(3) -0.021(3)
O4 0.043(3) 0.037(3) 0.053(3) -0.001(2) -0.020(2) -0.015(2)
O4' 0.046(3) 0.040(3) 0.050(3) -0.004(2) -0.013(2) -0.015(2)
O5 0.066(4) 0.054(3) 0.056(3) -0.005(3) -0.013(3) -0.032(3)
O6 0.051(3) 0.042(3) 0.070(3) 0.003(3) -0.022(3) -0.024(3)
O7 0.063(4) 0.051(3) 0.063(3) -0.015(3) -0.013(3) -0.025(3)
O8 0.056(3) 0.088(4) 0.046(3) -0.021(3) -0.005(3) -0.040(3)
O9 0.045(3) 0.042(3) 0.051(3) -0.015(2) -0.020(2) -0.004(2)
O10 0.045(3) 0.043(3) 0.051(3) -0.008(2) -0.019(2) -0.018(2)
O11 0.070(4) 0.038(3) 0.084(4) 0.006(3) -0.047(3) -0.021(3)
O12 0.046(3) 0.061(3) 0.049(3) -0.010(2) -0.014(2) -0.021(3)
O13 0.069(4) 0.049(3) 0.073(4) -0.008(3) -0.034(3) -0.006(3)
O14 0.055(3) 0.053(3) 0.059(3) -0.008(3) -0.028(3) -0.015(3)
O15 0.051(3) 0.043(3) 0.056(3) -0.013(2) -0.008(3) -0.022(3)
O16 0.053(3) 0.053(3) 0.059(3) -0.026(3) -0.006(3) -0.020(3)
N1' 0.038(3) 0.034(3) 0.046(3) -0.005(3) -0.013(3) -0.011(3)
N1 0.044(4) 0.032(3) 0.050(3) -0.005(3) -0.016(3) -0.018(3)
N2' 0.037(3) 0.034(3) 0.048(3) -0.005(3) -0.016(3) -0.010(3)
N2 0.041(3) 0.037(3) 0.045(3) -0.005(3) -0.015(3) -0.016(3)
C1 0.048(4) 0.046(4) 0.042(4) -0.005(3) -0.021(4) -0.016(4)
C1' 0.043(5) 0.043(4) 0.044(4) -0.007(3) -0.014(3) -0.018(4)
C2' 0.036(4) 0.034(4) 0.043(4) -0.006(3) -0.004(3) -0.013(3)
C2 0.044(4) 0.038(4) 0.038(4) -0.003(3) -0.017(3) -0.014(3)
C3' 0.043(4) 0.040(4) 0.046(4) -0.006(3) -0.012(3) -0.019(3)
C3 0.044(4) 0.041(4) 0.041(4) 0.005(3) -0.019(3) -0.019(3)
C4 0.051(4) 0.041(4) 0.032(4) -0.001(3) -0.010(3) -0.022(4)
C4' 0.037(4) 0.041(4) 0.038(4) -0.006(3) -0.012(3) -0.015(3)
C5' 0.039(4) 0.046(4) 0.034(4) -0.009(3) -0.013(3) -0.008(3)
C5 0.037(4) 0.036(4) 0.041(4) -0.001(3) -0.016(3) -0.013(3)
C17 0.036(4) 0.036(4) 0.058(5) -0.007(4) -0.015(4) -0.010(3)
C18 0.042(4) 0.052(5) 0.065(5) -0.019(4) -0.014(4) -0.019(4)
C19 0.044(4) 0.045(4) 0.068(5) -0.020(4) -0.019(4) -0.011(4)
C20 0.039(4) 0.035(4) 0.057(4) -0.008(3) -0.018(4) -0.018(3)
O1W 0.078(10) 0.134(13) 0.136(13) -0.079(11) -0.022(9) -0.033(10)
O2W 0.131(8) 0.133(8) 0.112(6) -0.041(6) -0.037(6) -0.034(7)

loop_
_atom_type_symbol
_atom_type_description
_atom_type_scat_dispersion_real
_atom_type_scat_dispersion_imag
_atom_type_scat_source
C C 0.0033 0.0016 'International Tables Vol C Tables 4.2.6.8 and 6.1.1.4'
H H 0.0000 0.0000 'International Tables Vol C Tables 4.2.6.8 and 6.1.1.4'
N N 0.0061 0.0033 'International Tables Vol C Tables 4.2.6.8 and 6.1.1.4'
O O 0.0106 0.0060 'International Tables Vol C Tables 4.2.6.8 and 6.1.1.4'
Yb Yb -0.3850 5.5486 'International Tables Vol C Tables 4.2.6.8 and 6.1.1.4'

loop_
_geom_angle_atom_site_label_1
_geom_angle_atom_site_label_2
_geom_angle_atom_site_label_3
_geom_angle
O1 Yb1 O1' 75.44(16)
O1 Yb1 O5 75.05(16)
O1 Yb1 O6 82.10(16)
O1 Yb1 O7 139.92(17)
O1 Yb1 O8 144.07(17)
O1 Yb1 O9 127.24(15)
O1 Yb1 O10 74.35(16)
O1 Yb1 N2' 81.25(16)
O1 Yb1 C20 100.97(18)
O1' Yb1 O7 124.29(16)
O1' Yb1 O10 131.41(13)
O1' Yb1 N2' 65.22(16)
O1' Yb1 C20 140.75(16)
O5 Yb1 O1' 137.28(17)
O5 Yb1 O7 67.76(16)
O5 Yb1 O9 89.47(17)
O5 Yb1 O10 66.96(16)
O5 Yb1 N2' 137.75(17)
O5 Yb1 C20 75.29(19)
O6 Yb1 O1' 69.73(16)
O6 Yb1 O5 76.20(18)
O6 Yb1 O7 75.18(18)
O6 Yb1 O9 143.11(15)
O6 Yb1 O10 140.12(16)
O6 Yb1 N2' 134.54(17)
O6 Yb1 C20 149.39(18)
O7 Yb1 O10 103.17(16)
O7 Yb1 N2' 137.42(18)
O7 Yb1 C20 83.91(18)
O8 Yb1 O1' 68.96(16)
O8 Yb1 O5 136.84(16)
O8 Yb1 O6 89.99(18)
O8 Yb1 O7 69.21(16)
O8 Yb1 O9 77.45(17)
O8 Yb1 O10 127.43(17)
O8 Yb1 N2' 79.70(17)
O8 Yb1 C20 103.4(2)
O9 Yb1 O1' 133.16(16)
O9 Yb1 O7 67.93(17)
O9 Yb1 O10 53.40(14)
O9 Yb1 N2' 77.65(17)
O9 Yb1 C20 26.86(16)
O10 Yb1 N2' 73.24(16)
O10 Yb1 C20 26.67(16)
N2' Yb1 C20 75.57(18)
O4 Yb2 O13 122.28(16)
O4 Yb2 O15 131.93(16)
O4 Yb2 O16 135.56(17)
O4 Yb2 N2 65.63(16)
O4 Yb2 C17 142.40(18)
O4' Yb2 O4 75.88(16)
O4' Yb2 O11 85.52(17)
O4' Yb2 O13 142.97(17)
O4' Yb2 O14 75.41(17)
O4' Yb2 O15 72.25(16)
O4' Yb2 O16 124.89(15)
O4' Yb2 N2 79.58(17)
O4' Yb2 C17 98.72(18)
O11 Yb2 O4 69.21(16)
O11 Yb2 O13 74.05(18)
O11 Yb2 O15 140.42(17)
O11 Yb2 O16 141.29(17)
O11 Yb2 N2 134.61(17)
O11 Yb2 C17 148.26(19)
O12 Yb2 O4 71.18(16)
O12 Yb2 O4' 145.33(17)
O12 Yb2 O11 92.63(17)
O12 Yb2 O13 67.70(17)
O12 Yb2 O14 136.97(17)
O12 Yb2 O15 124.18(16)
O12 Yb2 O16 75.34(16)
O12 Yb2 N2 77.30(17)
O12 Yb2 C17 100.71(19)
O13 Yb2 C17 84.54(19)
O14 Yb2 O4 133.97(16)
O14 Yb2 O11 73.37(17)
O14 Yb2 O13 69.34(17)
O14 Yb2 O15 69.60(17)
O14 Yb2 O16 90.46(17)
O14 Yb2 N2 140.46(16)
O14 Yb2 C17 77.31(19)
O15 Yb2 O13 104.66(17)
O15 Yb2 N2 73.87(16)
O15 Yb2 C17 26.51(17)
O16 Yb2 O13 67.32(17)
O16 Yb2 O15 53.09(15)
O16 Yb2 N2 79.27(17)
O16 Yb2 C17 26.69(17)
N2 Yb2 O13 136.22(18)
N2 Yb2 C17 76.79(18)
C1 O1 Yb1 147.2(5)
C5' O1' Yb1 124.4(4)
C5 O4 Yb2 123.6(4)
C1' O4' Yb2 144.1(5)
Yb1 O5 H5A 133.6
Yb1 O5 H5B 139.5
H5A O5 H5B 84.1
Yb1 O6 H6A 111.3
Yb1 O6 H6B 110.6
H6A O6 H6B 107.9
Yb1 O7 H7A 110.5
Yb1 O7 H7B 109.8
H7A O7 H7B 108.4
Yb1 O8 H8A 123.2
Yb1 O8 H8B 125.1
H8A O8 H8B 110.6
C20 O9 Yb1 95.3(4)
C20 O10 Yb1 91.0(4)
Yb2 O11 H11A 111.8
Yb2 O11 H11B 126.7
H11A O11 H11B 106.8
Yb2 O12 H12A 113.0
Yb2 O12 H12B 110.5
H12A O12 H12B 106.5
Yb2 O13 H13A 111.6
Yb2 O13 H13B 109.9
H13A O13 H13B 107.6
Yb2 O14 H14A 110.7
Yb2 O14 H14B 110.7
H14A O14 H14B 107.6
C17 O15 Yb2 92.5(4)
C17 O16 Yb2 95.1(4)
N2' N1' H1' 124.2
N2' N1' C2' 111.6(5)
C2' N1' H1' 124.2
N2 N1 H1 124.0
N2 N1 C2 112.1(5)
C2 N1 H1 124.0
N1' N2' Yb1 137.2(4)
N1' N2' C4' 105.0(5)
C4' N2' Yb1 116.6(4)
N1 N2 Yb2 138.5(4)
C4 N2 Yb2 116.2(4)
C4 N2 N1 104.6(5)
O1 C1 C2 117.5(6)
O2 C1 O1 125.6(7)
O2 C1 C2 116.9(6)
O3' C1' O4' 126.0(6)
O3' C1' C2' 116.4(6)
O4' C1' C2' 117.6(6)
N1' C2' C1' 121.8(6)
N1' C2' C3' 107.5(6)
C3' C2' C1' 130.6(6)
N1 C2 C1 121.9(6)
N1 C2 C3 106.8(6)
C3 C2 C1 131.2(6)
C2' C3' H3' 127.6
C2' C3' C4' 104.8(6)
C4' C3' H3' 127.6
C2 C3 H3 127.6
C2 C3 C4 104.7(6)
C4 C3 H3 127.6
N2 C4 C3 111.8(6)
N2 C4 C5 117.2(6)
C3 C4 C5 131.0(6)
N2' C4' C3' 111.1(6)
N2' C4' C5' 117.2(6)
C3' C4' C5' 131.4(6)
O1' C5' C4' 116.1(6)
O2' C5' O1' 124.3(6)
O2' C5' C4' 119.6(6)
O3 C5 O4 124.3(6)
O3 C5 C4 118.8(6)
O4 C5 C4 116.9(6)
O15 C17 Yb2 61.0(3)
O15 C17 O16 118.8(6)
O15 C17 C18 122.4(6)
O16 C17 Yb2 58.2(3)
O16 C17 C18 118.8(6)
C18 C17 Yb2 172.6(5)
C17 C18 H18A 109.2
C17 C18 H18B 110.6
C17 C18 C19 111.9(6)
H18A C18 H18B 109.3
C19 C18 H18A 108.8
C19 C18 H18B 107.0
C18 C19 H19A 108.6
C18 C19 H19B 106.0
H19A C19 H19B 109.8
C20 C19 C18 114.0(6)
C20 C19 H19A 109.7
C20 C19 H19B 108.7
O9 C20 Yb1 57.8(3)
O9 C20 C19 119.6(6)
O10 C20 Yb1 62.4(3)
O10 C20 O9 119.7(6)
O10 C20 C19 120.6(6)
C19 C20 Yb1 170.8(5)
H1WA O1W H1WB 108.6
H2WA O2W H2WB 109.6

loop_
_geom_bond_atom_site_label_1
_geom_bond_atom_site_label_2
_geom_bond_distance
Yb1 O1 2.334(4)
Yb1 O1' 2.462(5)
Yb1 O5 2.437(5)
Yb1 O6 2.390(5)
Yb1 O7 2.528(4)
Yb1 O8 2.366(5)
Yb1 O9 2.437(5)
Yb1 O10 2.540(5)
Yb1 N2' 2.590(5)
Yb1 C20 2.867(7)
Yb2 O4 2.455(4)
Yb2 O4' 2.366(5)
Yb2 O11 2.403(5)
Yb2 O12 2.361(4)
Yb2 O13 2.605(6)
Yb2 O14 2.400(5)
Yb2 O15 2.528(4)
Yb2 O16 2.464(5)
Yb2 N2 2.579(6)
Yb2 C17 2.888(7)
O1 C1 1.283(8)
O1' C5' 1.305(8)
O2 C1 1.279(9)
O2' C5' 1.293(8)
O3' C1' 1.267(8)
O3 C5 1.288(8)
O4 C5 1.288(8)
O4' C1' 1.301(8)
O5 H5A 1.0195
O5 H5B 0.8977
O6 H6A 0.8947
O6 H6B 0.9005
O7 H7A 0.8722
O7 H7B 0.8716
O8 H8A 0.9481
O8 H8B 1.0087
O9 C20 1.301(8)
O10 C20 1.287(8)
O11 H11A 0.8541
O11 H11B 0.8846
O12 H12A 0.9222
O12 H12B 0.9172
O13 H13A 0.9113
O13 H13B 0.9028
O14 H14A 0.8949
O14 H14B 0.8971
O15 C17 1.290(8)
O16 C17 1.303(8)
N1' H1' 0.8600
N1' N2' 1.372(7)
N1' C2' 1.383(8)
N1 H1 0.8600
N1 N2 1.370(7)
N1 C2 1.396(9)
N2' C4' 1.374(9)
N2 C4 1.366(9)
C1 C2 1.524(9)
C1' C2' 1.544(9)
C2' C3' 1.398(9)
C2 C3 1.396(9)
C3' H3' 0.9300
C3' C4' 1.426(9)
C3 H3 0.9300
C3 C4 1.431(10)
C4 C5 1.522(9)
C4' C5' 1.521(9)
C17 C18 1.527(9)
C18 H18A 0.9793
C18 H18B 0.9814
C18 C19 1.573(10)
C19 H19A 0.9770
C19 H19B 0.9814
C19 C20 1.531(10)
O1W H1WA 0.8601
O1W H1WB 0.8577
O2W H2WA 0.8690
O2W H2WB 0.8672

loop_
_geom_torsion_atom_site_label_1
_geom_torsion_atom_site_label_2
_geom_torsion_atom_site_label_3
_geom_torsion_atom_site_label_4
_geom_torsion
Yb1 O1 C1 O2 114.3(9)
Yb1 O1 C1 C2 -66.2(11)
Yb1 O1' C5' O2' -173.9(4)
Yb1 O1' C5' C4' 3.8(7)
Yb1 O9 C20 O10 -7.7(6)
Yb1 O9 C20 C19 169.7(5)
Yb1 O10 C20 O9 7.4(6)
Yb1 O10 C20 C19 -170.0(6)
Yb1 N2' C4' C3' 169.5(4)
Yb1 N2' C4' C5' -5.5(7)
Yb2 O4 C5 O3 -173.3(5)
Yb2 O4 C5 C4 6.0(8)
Yb2 O4' C1' O3' 103.5(9)
Yb2 O4' C1' C2' -74.6(9)
Yb2 O15 C17 O16 7.1(7)
Yb2 O15 C17 C18 -172.4(6)
Yb2 O16 C17 O15 -7.3(7)
Yb2 O16 C17 C18 172.2(6)
Yb2 N2 C4 C3 172.8(4)
Yb2 N2 C4 C5 -5.4(7)
O1 C1 C2 N1 -18.6(10)
O1 C1 C2 C3 157.2(7)
O2 C1 C2 N1 160.9(7)
O2 C1 C2 C3 -23.2(11)
O3' C1' C2' N1' 168.7(6)
O3' C1' C2' C3' -17.2(11)
O4' C1' C2' N1' -13.0(9)
O4' C1' C2' C3' 161.1(7)
O15 C17 C18 C19 -11.0(10)
O16 C17 C18 C19 169.4(6)
N1' N2' C4' C3' -0.5(7)
N1' N2' C4' C5' -175.5(5)
N1' C2' C3' C4' 1.8(7)
N1 N2 C4 C3 1.0(7)
N1 N2 C4 C5 -177.3(5)
N1 C2 C3 C4 1.4(7)
N2' N1' C2' C1' 173.1(5)
N2' N1' C2' C3' -2.2(7)
N2' C4' C5' O1' 1.5(8)
N2' C4' C5' O2' 179.4(6)
N2 N1 C2 C1 175.8(6)
N2 N1 C2 C3 -1.0(7)
N2 C4 C5 O3 179.4(6)
N2 C4 C5 O4 0.1(9)
C1 C2 C3 C4 -174.9(7)
C1' C2' C3' C4' -173.0(6)
C2' N1' N2' Yb1 -165.1(5)
C2' N1' N2' C4' 1.7(7)
C2' C3' C4' N2' -0.8(7)
C2' C3' C4' C5' 173.3(6)
C2 N1 N2 Yb2 -168.9(5)
C2 N1 N2 C4 0.0(7)
C2 C3 C4 N2 -1.5(7)
C2 C3 C4 C5 176.4(6)
C3' C4' C5' O1' -172.2(6)
C3' C4' C5' O2' 5.6(10)
C3 C4 C5 O3 1.6(10)
C3 C4 C5 O4 -177.7(6)
C17 C18 C19 C20 -59.0(9)
C18 C19 C20 O9 173.5(6)
C18 C19 C20 O10 -9.1(10)
